data_4121310
loop_
_publ_author_name
'Wesley Sattler'
'Serge Ruccolo'
'Gerard Parkin'

_publ_section_title
;
 Synthesis, Structure, and Reactivity of a Terminal Organozinc Fluoride
 Compound: Hydrogen Bonding, Halogen Bonding, and Donor-Acceptor
 Interactions
;
_journal_name_full 'Journal of the American Chemical Society'
_journal_page_first 18714
_journal_page_last 18717
_journal_paper_doi 10.1021/ja408733f
_journal_volume 135
_journal_year 2013
_chemical_formula_sum 'C19 H17 F N3 O S3 Zn'
_chemical_formula_weight 483.91
_chemical_name_systematic
; 
 ? 
;
_space_group_IT_number 62
_symmetry_cell_setting orthorhombic
_symmetry_space_group_name_Hall '-P 2ac 2n'
_symmetry_space_group_name_H-M 'P n m a'
_atom_sites_solution_hydrogens geom
_atom_sites_solution_primary direct
_atom_sites_solution_secondary difmap
_audit_creation_method SHELXL-97
_cell_angle_alpha 90.00
_cell_angle_beta 90.00
_cell_angle_gamma 90.00
_cell_formula_units_Z 8
_cell_length_a 14.2716(11)
_cell_length_b 31.714(2)
_cell_length_c 8.8844(7)
_cell_measurement_reflns_used 9747
_cell_measurement_temperature 150(2)
_cell_measurement_theta_max 32.55
_cell_measurement_theta_min 2.38
_cell_volume 4021.2(5)
_computing_cell_refinement 'Bruker SAINT'
_computing_data_collection 'Bruker APEX2'
_computing_data_reduction 'Bruker SAINT'
_computing_molecular_graphics 'Bruker SHELXTL'
_computing_publication_material 'Bruker SHELXTL'
_computing_structure_refinement 'SHELXL-97 (Sheldrick, 2008)'
_computing_structure_solution 'SHELXS-97 (Sheldrick, 2008)'
_diffrn_ambient_temperature 150(2)
_diffrn_measured_fraction_theta_full 0.965
_diffrn_measured_fraction_theta_max 0.965
_diffrn_measurement_device_type 'Bruker APEX-II CCD'
_diffrn_measurement_method '\f and \w scans'
_diffrn_radiation_monochromator graphite
_diffrn_radiation_source 'fine-focus sealed tube'
_diffrn_radiation_type MoK\a
_diffrn_radiation_wavelength 0.71073
_diffrn_reflns_av_R_equivalents 0.0356
_diffrn_reflns_av_sigmaI/netI 0.0202
_diffrn_reflns_limit_h_max 21
_diffrn_reflns_limit_h_min -21
_diffrn_reflns_limit_k_max 46
_diffrn_reflns_limit_k_min -47
_diffrn_reflns_limit_l_max 13
_diffrn_reflns_limit_l_min -13
_diffrn_reflns_number 66823
_diffrn_reflns_theta_full 32.80
_diffrn_reflns_theta_max 32.80
_diffrn_reflns_theta_min 1.28
_exptl_absorpt_coefficient_mu 1.557
_exptl_absorpt_correction_T_max 0.8988
_exptl_absorpt_correction_T_min 0.7357
_exptl_absorpt_correction_type empirical
_exptl_absorpt_process_details sadabs
_exptl_crystal_colour COLORLESS
_exptl_crystal_density_diffrn 1.599
_exptl_crystal_description BLOCK
_exptl_crystal_F_000 1976
_exptl_crystal_size_max 0.21
_exptl_crystal_size_mid 0.13
_exptl_crystal_size_min 0.07
_refine_diff_density_max 0.480
_refine_diff_density_min -0.261
_refine_diff_density_rms 0.069
_refine_ls_extinction_method none
_refine_ls_goodness_of_fit_ref 1.041
_refine_ls_hydrogen_treatment mixed
_refine_ls_matrix_type full
_refine_ls_number_parameters 273
_refine_ls_number_reflns 7314
_refine_ls_number_restraints 0
_refine_ls_restrained_S_all 1.041
_refine_ls_R_factor_all 0.0400
_refine_ls_R_factor_gt 0.0291
_refine_ls_shift/su_max 0.001
_refine_ls_shift/su_mean 0.000
_refine_ls_structure_factor_coef Fsqd
_refine_ls_weighting_details 'calc w=1/[\s^2^(Fo^2^)+(0.0346P)^2^+1.4490P] where P=(Fo^2^+2Fc^2^)/3'
_refine_ls_weighting_scheme calc
_refine_ls_wR_factor_gt 0.0683
_refine_ls_wR_factor_ref 0.0727
_reflns_number_gt 6035
_reflns_number_total 7314
_reflns_threshold_expression >2sigma(I)
_cod_data_source_file ja408733f_si_002.cif
_cod_data_source_block znfs10
_cod_original_cell_volume 4021.1(5)
_cod_database_code 4121310

loop_
_symmetry_equiv_pos_as_xyz
'x, y, z'
'-x+1/2, -y, z+1/2'
'-x, y+1/2, -z'
'x+1/2, -y+1/2, -z+1/2'
'-x, -y, -z'
'x-1/2, y, -z-1/2'
'x, -y-1/2, z'
'-x-1/2, y-1/2, z-1/2'

loop_
_atom_site_label
_atom_site_type_symbol
_atom_site_fract_x
_atom_site_fract_y
_atom_site_fract_z
_atom_site_U_iso_or_equiv
_atom_site_adp_type
_atom_site_occupancy
_atom_site_symmetry_multiplicity
_atom_site_calc_flag
_atom_site_refinement_flags
Zn Zn 0.397848(10) 0.121717(4) 0.214810(15) 0.01719(4) Uani 1 1 d .
F F 0.41187(6) 0.18339(2) 0.21895(9) 0.02592(17) Uani 1 1 d .
S1 S 0.38800(3) 0.035065(11) 0.02364(4) 0.02953(8) Uani 1 1 d .
S2 S 0.28312(3) 0.037460(10) 0.30963(4) 0.02858(8) Uani 1 1 d .
S3 S 0.48870(3) 0.031004(10) 0.30884(4) 0.02664(8) Uani 1 1 d .
N1 N 0.38934(7) 0.11924(3) -0.01735(12) 0.0205(2) Uani 1 1 d .
N2 N 0.26935(8) 0.12231(3) 0.32713(12) 0.0209(2) Uani 1 1 d .
N3 N 0.51515(8) 0.11407(3) 0.35583(12) 0.01911(19) Uani 1 1 d .
O1 O 0.50205(14) 0.2500 0.0793(2) 0.0410(4) Uani 1 2 d S
H1 H 0.4792(16) 0.2294(6) 0.118(3) 0.059(7) Uiso 1 1 d .
O2 O 0.36477(13) 0.2500 0.4051(2) 0.0354(3) Uani 1 2 d S
H2 H 0.3823(15) 0.2290(6) 0.356(3) 0.051(6) Uiso 1 1 d .
C C 0.38885(9) 0.05253(4) 0.21428(14) 0.0216(2) Uani 1 1 d .
C11 C 0.38785(8) 0.08137(4) -0.08407(15) 0.0214(2) Uani 1 1 d .
C12 C 0.38531(10) 0.07709(5) -0.24098(16) 0.0284(3) Uani 1 1 d .
H12A H 0.3852 0.0500 -0.2867 0.034 Uiso 1 1 calc R
C13 C 0.38303(10) 0.11320(6) -0.32748(17) 0.0327(3) Uani 1 1 d .
H13A H 0.3812 0.1112 -0.4341 0.039 Uiso 1 1 calc R
C14 C 0.38339(12) 0.15272(6) -0.25849(17) 0.0336(3) Uani 1 1 d .
H14A H 0.3812 0.1778 -0.3167 0.040 Uiso 1 1 calc R
C15 C 0.38697(10) 0.15431(5) -0.10332(16) 0.0264(3) Uani 1 1 d .
H15A H 0.3878 0.1811 -0.0553 0.032 Uiso 1 1 calc R
C21 C 0.23397(9) 0.08536(4) 0.37280(15) 0.0220(2) Uani 1 1 d .
C22 C 0.15850(10) 0.08321(5) 0.47329(17) 0.0293(3) Uani 1 1 d .
H22A H 0.1344 0.0567 0.5046 0.035 Uiso 1 1 calc R
C23 C 0.11997(10) 0.12003(5) 0.52568(18) 0.0319(3) Uani 1 1 d .
H23A H 0.0705 0.1193 0.5972 0.038 Uiso 1 1 calc R
C24 C 0.15388(10) 0.15874(5) 0.47321(18) 0.0324(3) Uani 1 1 d .
H24A H 0.1261 0.1845 0.5044 0.039 Uiso 1 1 calc R
C25 C 0.22862(10) 0.15840(4) 0.37506(17) 0.0265(3) Uani 1 1 d .
H25A H 0.2525 0.1845 0.3397 0.032 Uiso 1 1 calc R
C31 C 0.54252(9) 0.07506(4) 0.39284(14) 0.0194(2) Uani 1 1 d .
C32 C 0.61324(9) 0.06742(4) 0.49860(16) 0.0239(2) Uani 1 1 d .
H32A H 0.6323 0.0394 0.5215 0.029 Uiso 1 1 calc R
C33 C 0.65453(9) 0.10141(5) 0.56860(16) 0.0264(3) Uani 1 1 d .
H33A H 0.7017 0.0971 0.6426 0.032 Uiso 1 1 calc R
C34 C 0.62674(10) 0.14213(5) 0.53023(17) 0.0281(3) Uani 1 1 d .
H34A H 0.6547 0.1659 0.5770 0.034 Uiso 1 1 calc R
C35 C 0.55787(9) 0.14715(4) 0.42318(16) 0.0240(2) Uani 1 1 d .
H35A H 0.5397 0.1749 0.3956 0.029 Uiso 1 1 calc R
C41 C 0.26843(16) 0.2500 0.8664(3) 0.0352(5) Uani 1 2 d S
H41A H 0.3342 0.2500 0.8498 0.042 Uiso 1 2 calc SR
C42 C 0.20775(18) 0.2500 0.7448(3) 0.0348(5) Uani 1 2 d S
H42A H 0.2319 0.2500 0.6451 0.042 Uiso 1 2 calc SR
C43 C 0.11156(17) 0.2500 0.7687(3) 0.0345(5) Uani 1 2 d S
H43A H 0.0697 0.2500 0.6856 0.041 Uiso 1 2 calc SR
C44 C 0.07687(17) 0.2500 0.9146(3) 0.0352(5) Uani 1 2 d S
H44A H 0.0111 0.2500 0.9312 0.042 Uiso 1 2 calc SR
C45 C 0.13773(19) 0.2500 1.0362(3) 0.0360(5) Uani 1 2 d S
H45A H 0.1137 0.2500 1.1359 0.043 Uiso 1 2 calc SR
C46 C 0.23380(19) 0.2500 1.0119(3) 0.0378(5) Uani 1 2 d S
H46A H 0.2757 0.2500 1.0950 0.045 Uiso 1 2 calc SR

loop_
_atom_site_aniso_label
_atom_site_aniso_U_11
_atom_site_aniso_U_22
_atom_site_aniso_U_33
_atom_site_aniso_U_23
_atom_site_aniso_U_13
_atom_site_aniso_U_12
Zn 0.02273(7) 0.01299(7) 0.01586(7) 0.00007(5) -0.00087(5) 0.00090(5)
F 0.0345(4) 0.0147(3) 0.0285(4) 0.0011(3) -0.0010(3) -0.0001(3)
S1 0.0452(2) 0.01765(14) 0.02570(16) -0.00687(12) -0.00606(14) 0.00250(13)
S2 0.03076(17) 0.01549(13) 0.03947(19) 0.00264(12) 0.00323(14) -0.00259(12)
S3 0.03268(17) 0.01378(13) 0.03348(18) -0.00053(12) -0.00909(14) 0.00432(12)
N1 0.0218(5) 0.0217(5) 0.0182(5) -0.0004(4) -0.0011(4) 0.0027(4)
N2 0.0241(5) 0.0188(5) 0.0200(5) -0.0005(4) -0.0010(4) 0.0005(4)
N3 0.0227(5) 0.0159(4) 0.0187(5) 0.0010(4) -0.0005(4) 0.0007(4)
O1 0.0530(11) 0.0247(8) 0.0452(10) 0.000 0.0206(8) 0.000
O2 0.0433(9) 0.0267(8) 0.0361(9) 0.000 0.0074(7) 0.000
C 0.0272(6) 0.0158(5) 0.0219(6) -0.0012(4) -0.0032(5) 0.0009(4)
C11 0.0188(5) 0.0263(6) 0.0193(5) -0.0041(5) -0.0010(4) 0.0041(5)
C12 0.0247(6) 0.0397(8) 0.0208(6) -0.0099(6) -0.0007(5) 0.0048(6)
C13 0.0286(7) 0.0526(9) 0.0170(6) -0.0015(6) 0.0003(5) 0.0038(6)
C14 0.0375(8) 0.0424(9) 0.0209(6) 0.0087(6) 0.0014(6) 0.0044(7)
C15 0.0313(7) 0.0265(6) 0.0214(6) 0.0039(5) 0.0006(5) 0.0037(5)
C21 0.0232(6) 0.0213(6) 0.0215(6) 0.0003(5) -0.0031(5) -0.0016(5)
C22 0.0245(6) 0.0317(7) 0.0317(7) 0.0035(6) 0.0017(5) -0.0055(5)
C23 0.0209(6) 0.0430(9) 0.0317(7) -0.0046(6) 0.0012(5) -0.0018(6)
C24 0.0245(7) 0.0335(7) 0.0391(8) -0.0119(6) 0.0006(6) 0.0027(5)
C25 0.0255(6) 0.0211(6) 0.0328(7) -0.0043(5) -0.0001(5) 0.0008(5)
C31 0.0210(5) 0.0183(5) 0.0189(5) 0.0007(4) 0.0013(4) 0.0019(4)
C32 0.0226(6) 0.0240(6) 0.0249(6) 0.0046(5) -0.0005(5) 0.0045(5)
C33 0.0196(6) 0.0336(7) 0.0261(6) 0.0020(5) -0.0028(5) 0.0019(5)
C34 0.0256(6) 0.0278(7) 0.0311(7) -0.0032(5) -0.0059(5) -0.0022(5)
C35 0.0253(6) 0.0187(5) 0.0282(6) -0.0009(5) -0.0020(5) -0.0018(5)
C41 0.0326(11) 0.0212(9) 0.0520(14) 0.000 -0.0011(10) 0.000
C42 0.0462(13) 0.0257(9) 0.0325(10) 0.000 0.0048(10) 0.000
C43 0.0428(12) 0.0244(9) 0.0364(11) 0.000 -0.0104(9) 0.000
C44 0.0344(11) 0.0213(9) 0.0497(13) 0.000 0.0016(10) 0.000
C45 0.0557(14) 0.0220(9) 0.0302(11) 0.000 0.0042(10) 0.000
C46 0.0505(14) 0.0232(9) 0.0396(12) 0.000 -0.0154(11) 0.000

loop_
_atom_type_symbol
_atom_type_description
_atom_type_scat_dispersion_real
_atom_type_scat_dispersion_imag
_atom_type_scat_source
C C 0.0033 0.0016 'International Tables Vol C Tables 4.2.6.8 and 6.1.1.4'
H H 0.0000 0.0000 'International Tables Vol C Tables 4.2.6.8 and 6.1.1.4'
N N 0.0061 0.0033 'International Tables Vol C Tables 4.2.6.8 and 6.1.1.4'
O O 0.0106 0.0060 'International Tables Vol C Tables 4.2.6.8 and 6.1.1.4'
F F 0.0171 0.0103 'International Tables Vol C Tables 4.2.6.8 and 6.1.1.4'
S S 0.1246 0.1234 'International Tables Vol C Tables 4.2.6.8 and 6.1.1.4'
Zn Zn 0.2839 1.4301 'International Tables Vol C Tables 4.2.6.8 and 6.1.1.4'

loop_
_geom_angle_atom_site_label_1
_geom_angle_atom_site_label_2
_geom_angle_atom_site_label_3
_geom_angle
F Zn N1 93.57(4)
F Zn N2 94.09(4)
N1 Zn N2 115.19(4)
F Zn N3 91.29(4)
N1 Zn N3 129.50(4)
N2 Zn N3 114.52(4)
F Zn C 177.33(4)
N1 Zn C 87.51(4)
N2 Zn C 87.64(5)
N3 Zn C 86.14(4)
C11 S1 C 104.98(6)
C21 S2 C 104.77(6)
C31 S3 C 104.11(6)
C11 N1 C15 119.22(12)
C11 N1 Zn 118.44(9)
C15 N1 Zn 122.33(9)
C21 N2 C25 118.88(12)
C21 N2 Zn 117.91(9)
C25 N2 Zn 122.40(9)
C31 N3 C35 118.47(11)
C31 N3 Zn 119.00(8)
C35 N3 Zn 122.16(9)
S1 C S3 109.45(7)
S1 C S2 111.10(7)
S3 C S2 110.25(7)
S1 C Zn 108.23(6)
S3 C Zn 109.47(6)
S2 C Zn 108.29(6)
N1 C11 C12 121.83(13)
N1 C11 S1 120.64(10)
C12 C11 S1 117.53(11)
C13 C12 C11 118.33(14)
C12 C13 C14 120.06(14)
C15 C14 C13 118.14(14)
N1 C15 C14 122.41(14)
N2 C21 C22 121.71(12)
N2 C21 S2 120.47(10)
C22 C21 S2 117.81(10)
C23 C22 C21 118.89(13)
C22 C23 C24 119.66(14)
C25 C24 C23 118.14(14)
N2 C25 C24 122.60(13)
N3 C31 C32 122.36(12)
N3 C31 S3 120.14(9)
C32 C31 S3 117.50(10)
C33 C32 C31 118.43(12)
C32 C33 C34 119.56(12)
C35 C34 C33 118.64(13)
N3 C35 C34 122.52(12)
C46 C41 C42 120.3(2)
C41 C42 C43 119.9(2)
C44 C43 C42 119.7(2)
C45 C44 C43 120.3(2)
C44 C45 C46 119.9(2)
C41 C46 C45 119.9(2)

loop_
_geom_bond_atom_site_label_1
_geom_bond_atom_site_label_2
_geom_bond_distance
Zn F 1.9664(8)
Zn N1 2.0676(11)
Zn N2 2.0878(11)
Zn N3 2.1050(11)
Zn C 2.1979(13)
S1 C11 1.7527(14)
S1 C 1.7820(13)
S2 C21 1.7648(13)
S2 C 1.7953(14)
S3 C31 1.7603(13)
S3 C 1.7895(13)
N1 C11 1.3398(16)
N1 C15 1.3496(17)
N2 C21 1.3392(16)
N2 C25 1.3522(16)
N3 C31 1.3384(15)
N3 C35 1.3529(16)
C11 C12 1.4011(19)
C12 C13 1.380(2)
C13 C14 1.395(2)
C14 C15 1.380(2)
C21 C22 1.4005(19)
C22 C23 1.372(2)
C23 C24 1.399(2)
C24 C25 1.378(2)
C31 C32 1.4001(18)
C32 C33 1.377(2)
C33 C34 1.393(2)
C34 C35 1.3769(19)
C41 C46 1.384(4)
C41 C42 1.384(3)
C42 C43 1.389(4)
C43 C44 1.387(3)
C44 C45 1.386(4)
C45 C46 1.388(4)

loop_
_geom_hbond_atom_site_label_D
_geom_hbond_atom_site_label_H
_geom_hbond_atom_site_label_A
_geom_hbond_distance_DH
_geom_hbond_distance_HA
_geom_hbond_distance_DA
_geom_hbond_angle_DHA
O1 H1 F 0.81(2) 1.96(2) 2.7673(14) 174(2)
O2 H2 F 0.83(2) 1.94(2) 2.7657(14) 172(2)
